data_4336065
loop_
_publ_author_name
'Yohei Sano'
'Andrew C. Weitz'
'Joseph W. Ziller'
'Michael P. Hendrich'
'A. S. Borovik'

_publ_section_title
;
 Unsymmetrical Bimetallic Complexes with MII-(\m-OH)-MIII Cores (MIIMIII=
 FeIIFeIII, MnIIFeIII, MnIIMnIII): Structural, Magnetic, and Redox
 Properties
;
_journal_name_full 'Inorganic Chemistry'
_journal_page_first 10229
_journal_page_last 10231
_journal_paper_doi 10.1021/ic401561k
_journal_volume 52
_journal_year 2013
_chemical_formula_sum 'C45 H71 Cl4 F3 Fe2 N7 O10 S4'
_chemical_formula_weight 1308.83
_chemical_name_systematic
; 
 ? 
;
_space_group_IT_number 61
_symmetry_cell_setting orthorhombic
_symmetry_space_group_name_Hall '-P 2ac 2ab'
_symmetry_space_group_name_H-M 'P b c a'
_atom_sites_solution_hydrogens mixed
_atom_sites_solution_primary direct
_atom_sites_solution_secondary difmap
_audit_creation_method SHELXTL
_cell_angle_alpha 90.00
_cell_angle_beta 90.00
_cell_angle_gamma 90.00
_cell_formula_units_Z 8
_cell_length_a 17.2495(6)
_cell_length_b 24.1036(9)
_cell_length_c 27.5893(10)
_cell_measurement_reflns_used 9715
_cell_measurement_temperature 83(2)
_cell_measurement_theta_max 28.14
_cell_measurement_theta_min 2.19
_cell_volume 11470.9(7)
_computing_cell_refinement 'Bruker SAINT'
_computing_data_collection 'Bruker APEX2'
_computing_data_reduction 'Bruker SAINT'
_computing_molecular_graphics 'Bruker SHELXTL'
_computing_publication_material 'Bruker SHELXTL'
_computing_structure_refinement 'SHELXL-97 (Sheldrick, 2008)'
_computing_structure_solution 'SHELXS-97 (Sheldrick, 2008)'
_diffrn_ambient_temperature 83(2)
_diffrn_measured_fraction_theta_full 1.000
_diffrn_measured_fraction_theta_max 0.998
_diffrn_measurement_device_type 'Bruker APEX-II CCD'
_diffrn_measurement_method '\f and \w scans'
_diffrn_radiation_monochromator graphite
_diffrn_radiation_source 'fine-focus sealed tube'
_diffrn_radiation_type MoK\a
_diffrn_radiation_wavelength 0.71073
_diffrn_reflns_av_R_equivalents 0.0487
_diffrn_reflns_av_sigmaI/netI 0.0246
_diffrn_reflns_limit_h_max 21
_diffrn_reflns_limit_h_min -21
_diffrn_reflns_limit_k_max 30
_diffrn_reflns_limit_k_min -30
_diffrn_reflns_limit_l_max 35
_diffrn_reflns_limit_l_min -35
_diffrn_reflns_number 127401
_diffrn_reflns_theta_full 25.50
_diffrn_reflns_theta_max 27.10
_diffrn_reflns_theta_min 1.84
_exptl_absorpt_coefficient_mu 0.907
_exptl_absorpt_correction_T_max 0.9476
_exptl_absorpt_correction_T_min 0.7919
_exptl_absorpt_correction_type numerical
_exptl_absorpt_process_details 'Bruker SADABS'
_exptl_crystal_colour orange
_exptl_crystal_density_diffrn 1.516
_exptl_crystal_density_meas ?
_exptl_crystal_description plate
_exptl_crystal_F_000 5448
_exptl_crystal_size_max 0.27
_exptl_crystal_size_mid 0.15
_exptl_crystal_size_min 0.06
_refine_diff_density_max 1.836
_refine_diff_density_min -0.683
_refine_diff_density_rms 0.071
_refine_ls_extinction_method none
_refine_ls_goodness_of_fit_ref 1.019
_refine_ls_hydrogen_treatment mixed
_refine_ls_matrix_type full
_refine_ls_number_parameters 692
_refine_ls_number_reflns 12633
_refine_ls_number_restraints 0
_refine_ls_restrained_S_all 1.019
_refine_ls_R_factor_all 0.0484
_refine_ls_R_factor_gt 0.0348
_refine_ls_shift/su_max 0.001
_refine_ls_shift/su_mean 0.000
_refine_ls_structure_factor_coef Fsqd
_refine_ls_weighting_details 'calc w=1/[\s^2^(Fo^2^)+(0.0357P)^2^+17.3900P] where P=(Fo^2^+2Fc^2^)/3'
_refine_ls_weighting_scheme calc
_refine_ls_wR_factor_gt 0.0799
_refine_ls_wR_factor_ref 0.0872
_reflns_number_gt 10292
_reflns_number_total 12633
_reflns_threshold_expression >2sigma(I)
_cod_data_source_file ic401561k_si_002.cif
_cod_data_source_block asb298
_cod_depositor_comments
;
The following automatic conversions were performed:

'_exptl_crystal_density_meas' value 'not_measured' was changed to '?'
- the value is perceived as not measured.

Automatic conversion script
Id: cif_fix_values 3008 2015-01-20 13:52:24Z robertas 

The following automatic conversions were performed:

'_atom_sites_solution_hydrogens' value 'difmap & geom' was changed to
'mixed'.

Automatic conversion script
Id: cif_fix_values 6452 2018-10-05 10:23:21Z andrius 
;
_cod_database_code 4336065

loop_
_symmetry_equiv_pos_as_xyz
'x, y, z'
'-x+1/2, -y, z+1/2'
'-x, y+1/2, -z+1/2'
'x+1/2, -y+1/2, -z'
'-x, -y, -z'
'x-1/2, y, -z-1/2'
'x, -y-1/2, z-1/2'
'-x-1/2, y-1/2, z'

loop_
_atom_site_label
_atom_site_type_symbol
_atom_site_fract_x
_atom_site_fract_y
_atom_site_fract_z
_atom_site_U_iso_or_equiv
_atom_site_adp_type
_atom_site_occupancy
_atom_site_symmetry_multiplicity
_atom_site_calc_flag
_atom_site_refinement_flags
Fe1 Fe 0.952773(17) 0.346263(12) 0.122627(11) 0.01235(7) Uani 1 1 d .
Fe2 Fe 0.915051(17) 0.283910(12) 0.232070(11) 0.01254(7) Uani 1 1 d .
S1 S 0.83053(3) 0.24515(2) 0.119866(19) 0.01505(11) Uani 1 1 d .
S2 S 0.86779(3) 0.41809(2) 0.204258(19) 0.01380(11) Uani 1 1 d .
S3 S 1.13545(3) 0.31467(2) 0.103987(19) 0.01451(11) Uani 1 1 d .
O1 O 0.98595(10) 0.31540(7) 0.18248(6) 0.0153(3) Uani 1 1 d .
H1 H 1.026(2) 0.3066(14) 0.1796(12) 0.040(10) Uiso 1 1 d .
O2 O 0.85718(9) 0.24403(7) 0.17004(5) 0.0185(3) Uani 1 1 d .
O3 O 0.74856(9) 0.25403(7) 0.11307(6) 0.0228(4) Uani 1 1 d .
O4 O 0.85166(9) 0.36264(6) 0.22417(5) 0.0161(3) Uani 1 1 d .
O5 O 0.92332(9) 0.44991(7) 0.23131(6) 0.0197(3) Uani 1 1 d .
O6 O 1.12721(9) 0.29025(6) 0.15192(6) 0.0177(3) Uani 1 1 d .
O7 O 1.15154(9) 0.27511(6) 0.06591(6) 0.0199(3) Uani 1 1 d .
N1 N 0.92703(11) 0.39167(8) 0.05563(6) 0.0156(4) Uani 1 1 d .
N2 N 0.87957(11) 0.29106(8) 0.09207(7) 0.0160(4) Uani 1 1 d .
N3 N 0.89062(11) 0.40963(7) 0.14879(7) 0.0156(4) Uani 1 1 d .
N4 N 1.05997(10) 0.35099(8) 0.09233(6) 0.0152(4) Uani 1 1 d .
N5 N 0.82674(11) 0.24561(8) 0.27898(7) 0.0187(4) Uani 1 1 d .
N6 N 0.96412(11) 0.30467(8) 0.30367(7) 0.0188(4) Uani 1 1 d .
N7 N 0.97518(11) 0.20466(8) 0.24867(7) 0.0168(4) Uani 1 1 d .
C1 C 0.90096(14) 0.34883(10) 0.02064(8) 0.0211(5) Uani 1 1 d .
H1A H 0.9465 0.3286 0.0079 0.025 Uiso 1 1 calc R
H1B H 0.8745 0.3669 -0.0070 0.025 Uiso 1 1 calc R
C2 C 0.84605(15) 0.30819(10) 0.04467(8) 0.0231(5) Uani 1 1 d .
H2A H 0.7949 0.3259 0.0498 0.028 Uiso 1 1 calc R
H2B H 0.8388 0.2753 0.0237 0.028 Uiso 1 1 calc R
C3 C 0.85065(13) 0.17659(9) 0.09753(8) 0.0162(4) Uani 1 1 d .
C4 C 0.92300(13) 0.16288(9) 0.07701(8) 0.0169(4) Uani 1 1 d .
C5 C 0.93402(14) 0.10850(10) 0.06053(8) 0.0207(5) Uani 1 1 d .
H5A H 0.9822 0.0990 0.0460 0.025 Uiso 1 1 calc R
C6 C 0.87727(15) 0.06802(10) 0.06457(9) 0.0238(5) Uani 1 1 d .
C7 C 0.80823(15) 0.08223(10) 0.08692(9) 0.0259(5) Uani 1 1 d .
H7A H 0.7697 0.0544 0.0908 0.031 Uiso 1 1 calc R
C8 C 0.79265(14) 0.13551(10) 0.10395(8) 0.0203(5) Uani 1 1 d .
C9 C 0.99087(13) 0.20199(10) 0.07164(9) 0.0205(5) Uani 1 1 d .
H9A H 1.0378 0.1807 0.0643 0.031 Uiso 1 1 calc R
H9B H 0.9983 0.2225 0.1019 0.031 Uiso 1 1 calc R
H9C H 0.9805 0.2281 0.0452 0.031 Uiso 1 1 calc R
C10 C 0.89037(18) 0.00965(11) 0.04593(11) 0.0345(6) Uani 1 1 d .
H10A H 0.9445 0.0056 0.0357 0.052 Uiso 1 1 calc R
H10B H 0.8561 0.0027 0.0183 0.052 Uiso 1 1 calc R
H10C H 0.8791 -0.0171 0.0718 0.052 Uiso 1 1 calc R
C11 C 0.71527(15) 0.14397(11) 0.12896(10) 0.0284(6) Uani 1 1 d .
H11A H 0.6913 0.1078 0.1354 0.043 Uiso 1 1 calc R
H11B H 0.6811 0.1659 0.1080 0.043 Uiso 1 1 calc R
H11C H 0.7233 0.1636 0.1597 0.043 Uiso 1 1 calc R
C12 C 0.86714(14) 0.43406(10) 0.06610(8) 0.0206(5) Uani 1 1 d .
H12A H 0.8150 0.4170 0.0649 0.025 Uiso 1 1 calc R
H12B H 0.8694 0.4639 0.0415 0.025 Uiso 1 1 calc R
C13 C 0.88167(14) 0.45802(9) 0.11597(8) 0.0208(5) Uani 1 1 d .
H13A H 0.9293 0.4809 0.1160 0.025 Uiso 1 1 calc R
H13B H 0.8375 0.4814 0.1263 0.025 Uiso 1 1 calc R
C14 C 0.77791(12) 0.45464(9) 0.20335(8) 0.0139(4) Uani 1 1 d .
C15 C 0.71372(13) 0.42818(9) 0.18159(8) 0.0160(4) Uani 1 1 d .
C16 C 0.64415(14) 0.45677(10) 0.17950(9) 0.0224(5) Uani 1 1 d .
H16A H 0.6010 0.4396 0.1643 0.027 Uiso 1 1 calc R
C17 C 0.63505(15) 0.50939(11) 0.19875(11) 0.0310(6) Uani 1 1 d .
C18 C 0.69931(14) 0.53462(10) 0.21901(9) 0.0246(5) Uani 1 1 d .
H18A H 0.6937 0.5709 0.2320 0.029 Uiso 1 1 calc R
C19 C 0.77180(13) 0.50947(9) 0.22123(8) 0.0165(4) Uani 1 1 d .
C20 C 0.71540(14) 0.37068(9) 0.15984(9) 0.0205(5) Uani 1 1 d .
H20A H 0.6683 0.3647 0.1407 0.031 Uiso 1 1 calc R
H20B H 0.7180 0.3431 0.1859 0.031 Uiso 1 1 calc R
H20C H 0.7610 0.3670 0.1389 0.031 Uiso 1 1 calc R
C21 C 0.55695(18) 0.53772(14) 0.19720(17) 0.0629(12) Uani 1 1 d .
H21A H 0.5395 0.5455 0.2303 0.094 Uiso 1 1 calc R
H21B H 0.5193 0.5135 0.1811 0.094 Uiso 1 1 calc R
H21C H 0.5613 0.5726 0.1792 0.094 Uiso 1 1 calc R
C22 C 0.83793(13) 0.54425(9) 0.24127(9) 0.0196(5) Uani 1 1 d .
H22A H 0.8189 0.5816 0.2489 0.029 Uiso 1 1 calc R
H22B H 0.8793 0.5468 0.2170 0.029 Uiso 1 1 calc R
H22C H 0.8582 0.5268 0.2708 0.029 Uiso 1 1 calc R
C23 C 0.99965(13) 0.41916(10) 0.03964(8) 0.0182(5) Uani 1 1 d .
H23A H 1.0092 0.4525 0.0597 0.022 Uiso 1 1 calc R
H23B H 0.9945 0.4310 0.0054 0.022 Uiso 1 1 calc R
C24 C 1.06691(13) 0.37933(10) 0.04456(8) 0.0197(5) Uani 1 1 d .
H24A H 1.0656 0.3517 0.0180 0.024 Uiso 1 1 calc R
H24B H 1.1166 0.3998 0.0427 0.024 Uiso 1 1 calc R
C25 C 1.21389(12) 0.36300(9) 0.10627(8) 0.0152(4) Uani 1 1 d .
C26 C 1.21696(13) 0.40010(9) 0.14608(8) 0.0160(4) Uani 1 1 d .
C27 C 1.27697(13) 0.43862(10) 0.14742(9) 0.0203(5) Uani 1 1 d .
H27A H 1.2797 0.4637 0.1739 0.024 Uiso 1 1 calc R
C28 C 1.33299(14) 0.44175(10) 0.11137(9) 0.0220(5) Uani 1 1 d .
C29 C 1.32858(14) 0.40473(10) 0.07312(9) 0.0219(5) Uani 1 1 d .
H29A H 1.3670 0.4065 0.0485 0.026 Uiso 1 1 calc R
C30 C 1.27032(13) 0.36506(10) 0.06923(8) 0.0190(5) Uani 1 1 d .
C31 C 1.16036(13) 0.40030(10) 0.18800(8) 0.0194(5) Uani 1 1 d .
H31A H 1.1660 0.4349 0.2063 0.029 Uiso 1 1 calc R
H31B H 1.1711 0.3687 0.2093 0.029 Uiso 1 1 calc R
H31C H 1.1073 0.3974 0.1755 0.029 Uiso 1 1 calc R
C32 C 1.39747(16) 0.48425(12) 0.11335(11) 0.0328(6) Uani 1 1 d .
H32A H 1.4470 0.4662 0.1061 0.049 Uiso 1 1 calc R
H32B H 1.3996 0.5006 0.1458 0.049 Uiso 1 1 calc R
H32C H 1.3875 0.5134 0.0894 0.049 Uiso 1 1 calc R
C33 C 1.27380(16) 0.32746(12) 0.02539(9) 0.0307(6) Uani 1 1 d .
H33A H 1.3166 0.3390 0.0043 0.046 Uiso 1 1 calc R
H33B H 1.2248 0.3299 0.0075 0.046 Uiso 1 1 calc R
H33C H 1.2822 0.2891 0.0359 0.046 Uiso 1 1 calc R
C34 C 0.83010(16) 0.28081(15) 0.32402(9) 0.0380(7) Uani 1 1 d .
H34A H 0.8061 0.3172 0.3170 0.046 Uiso 1 1 calc R
H34B H 0.7989 0.2628 0.3497 0.046 Uiso 1 1 calc R
C35 C 0.90876(18) 0.29000(12) 0.34253(10) 0.0361(7) Uani 1 1 d .
H35A H 0.9269 0.2559 0.3590 0.043 Uiso 1 1 calc R
H35B H 0.9076 0.3203 0.3668 0.043 Uiso 1 1 calc R
C36 C 1.03652(17) 0.27146(12) 0.30514(11) 0.0369(7) Uani 1 1 d .
H36A H 1.0743 0.2874 0.2820 0.044 Uiso 1 1 calc R
H36B H 1.0593 0.2740 0.3380 0.044 Uiso 1 1 calc R
C37 C 1.02382(16) 0.21268(12) 0.29302(11) 0.0350(7) Uani 1 1 d .
H37A H 0.9983 0.1941 0.3208 0.042 Uiso 1 1 calc R
H37B H 1.0747 0.1946 0.2880 0.042 Uiso 1 1 calc R
C38 C 0.91077(15) 0.16574(10) 0.25884(10) 0.0263(5) Uani 1 1 d .
H38A H 0.9325 0.1317 0.2736 0.032 Uiso 1 1 calc R
H38B H 0.8864 0.1550 0.2277 0.032 Uiso 1 1 calc R
C39 C 0.84910(16) 0.18822(11) 0.29178(11) 0.0343(6) Uani 1 1 d .
H39A H 0.8028 0.1640 0.2899 0.041 Uiso 1 1 calc R
H39B H 0.8682 0.1875 0.3256 0.041 Uiso 1 1 calc R
C40 C 0.74750(13) 0.24936(11) 0.25903(8) 0.0217(5) Uani 1 1 d .
H40A H 0.7105 0.2341 0.2825 0.033 Uiso 1 1 calc R
H40B H 0.7446 0.2281 0.2288 0.033 Uiso 1 1 calc R
H40C H 0.7348 0.2883 0.2526 0.033 Uiso 1 1 calc R
C41 C 0.98599(17) 0.36340(11) 0.30762(9) 0.0303(6) Uani 1 1 d .
H41A H 1.0132 0.3696 0.3383 0.045 Uiso 1 1 calc R
H41B H 0.9392 0.3865 0.3066 0.045 Uiso 1 1 calc R
H41C H 1.0201 0.3734 0.2806 0.045 Uiso 1 1 calc R
C42 C 1.02148(15) 0.18309(10) 0.20813(9) 0.0262(5) Uani 1 1 d .
H42A H 1.0440 0.1472 0.2172 0.039 Uiso 1 1 calc R
H42B H 1.0631 0.2093 0.2005 0.039 Uiso 1 1 calc R
H42C H 0.9882 0.1783 0.1796 0.039 Uiso 1 1 calc R
S4 S 0.97234(3) 0.09132(2) 0.38478(2) 0.01878(12) Uani 1 1 d .
O8 O 0.93142(10) 0.14244(7) 0.39527(6) 0.0239(4) Uani 1 1 d .
O9 O 1.01106(12) 0.08983(8) 0.33869(6) 0.0337(5) Uani 1 1 d .
O10 O 1.01512(11) 0.06807(7) 0.42457(6) 0.0274(4) Uani 1 1 d .
C43 C 0.89292(17) 0.04221(11) 0.37712(11) 0.0335(6) Uani 1 1 d .
F1 F 0.84613(11) 0.05739(7) 0.34072(8) 0.0565(6) Uani 1 1 d .
F2 F 0.85005(11) 0.03844(8) 0.41698(8) 0.0576(5) Uani 1 1 d .
F3 F 0.91901(11) -0.00847(6) 0.36707(7) 0.0437(4) Uani 1 1 d .
C44 C 1.27063(15) 0.65321(11) 0.08915(9) 0.0273(5) Uani 1 1 d .
H44A H 1.2792 0.6934 0.0843 0.033 Uiso 1 1 calc R
H44B H 1.2146 0.6472 0.0947 0.033 Uiso 1 1 calc R
Cl1 Cl 1.29988(4) 0.61676(3) 0.03650(2) 0.03192(15) Uani 1 1 d .
Cl2 Cl 1.32339(4) 0.63062(3) 0.14048(2) 0.03602(16) Uani 1 1 d .
C45 C 0.60355(14) 0.28705(10) 0.04301(9) 0.0236(5) Uani 1 1 d .
H45A H 0.6164 0.2839 0.0082 0.028 Uiso 1 1 calc R
H45B H 0.6526 0.2859 0.0616 0.028 Uiso 1 1 calc R
Cl3 Cl 0.54420(4) 0.23066(3) 0.06032(2) 0.02875(14) Uani 1 1 d .
Cl4 Cl 0.55577(4) 0.35139(3) 0.05379(2) 0.03037(14) Uani 1 1 d .

loop_
_atom_site_aniso_label
_atom_site_aniso_U_11
_atom_site_aniso_U_22
_atom_site_aniso_U_33
_atom_site_aniso_U_23
_atom_site_aniso_U_13
_atom_site_aniso_U_12
Fe1 0.01261(15) 0.01312(15) 0.01132(14) 0.00026(11) -0.00042(11) -0.00062(12)
Fe2 0.01293(15) 0.01327(15) 0.01141(14) 0.00076(11) 0.00066(11) -0.00077(11)
S1 0.0142(2) 0.0148(3) 0.0162(3) -0.0028(2) -0.0010(2) -0.0018(2)
S2 0.0142(2) 0.0130(2) 0.0142(2) 0.0002(2) 0.00032(19) 0.00046(19)
S3 0.0130(2) 0.0153(3) 0.0152(3) -0.0001(2) 0.00145(19) -0.0007(2)
O1 0.0125(8) 0.0196(8) 0.0138(7) 0.0031(6) 0.0003(6) 0.0003(6)
O2 0.0212(8) 0.0207(8) 0.0137(7) -0.0026(6) 0.0022(6) -0.0071(7)
O3 0.0150(8) 0.0195(8) 0.0338(9) -0.0036(7) -0.0021(7) -0.0009(6)
O4 0.0176(8) 0.0149(7) 0.0157(8) 0.0018(6) 0.0023(6) 0.0013(6)
O5 0.0178(8) 0.0186(8) 0.0227(8) -0.0025(7) -0.0045(6) -0.0007(6)
O6 0.0142(8) 0.0198(8) 0.0190(8) 0.0044(6) 0.0016(6) 0.0014(6)
O7 0.0193(8) 0.0172(8) 0.0231(8) -0.0041(7) 0.0033(7) -0.0012(6)
N1 0.0165(9) 0.0169(9) 0.0134(9) 0.0012(7) -0.0005(7) 0.0005(7)
N2 0.0178(9) 0.0156(9) 0.0146(9) 0.0003(7) -0.0033(7) -0.0029(7)
N3 0.0183(9) 0.0132(9) 0.0152(9) 0.0023(7) 0.0020(7) 0.0005(7)
N4 0.0144(9) 0.0185(9) 0.0128(9) 0.0019(7) 0.0008(7) 0.0003(7)
N5 0.0150(9) 0.0192(10) 0.0218(10) 0.0054(8) 0.0019(8) 0.0011(8)
N6 0.0223(10) 0.0193(10) 0.0149(9) 0.0014(8) -0.0018(8) -0.0007(8)
N7 0.0155(9) 0.0170(9) 0.0178(9) 0.0004(7) -0.0001(7) 0.0003(7)
C1 0.0263(12) 0.0238(12) 0.0133(10) -0.0003(9) -0.0059(9) -0.0014(10)
C2 0.0273(13) 0.0232(12) 0.0189(12) 0.0003(9) -0.0091(10) -0.0043(10)
C3 0.0185(11) 0.0164(11) 0.0137(10) -0.0009(8) -0.0020(8) -0.0006(9)
C4 0.0192(11) 0.0182(11) 0.0133(10) 0.0007(8) -0.0016(8) -0.0001(9)
C5 0.0228(12) 0.0219(12) 0.0176(11) -0.0016(9) 0.0015(9) 0.0031(9)
C6 0.0292(13) 0.0176(12) 0.0247(12) -0.0023(10) 0.0018(10) -0.0004(10)
C7 0.0273(13) 0.0168(12) 0.0338(14) -0.0001(10) 0.0039(11) -0.0065(10)
C8 0.0220(12) 0.0180(11) 0.0211(11) 0.0010(9) 0.0018(9) -0.0031(9)
C9 0.0154(11) 0.0210(12) 0.0251(12) -0.0024(9) 0.0023(9) -0.0007(9)
C10 0.0415(16) 0.0183(13) 0.0437(17) -0.0067(12) 0.0063(13) 0.0003(11)
C11 0.0259(13) 0.0203(12) 0.0390(15) 0.0003(11) 0.0106(11) -0.0063(10)
C12 0.0198(12) 0.0217(12) 0.0202(12) 0.0067(9) 0.0003(9) 0.0053(9)
C13 0.0256(12) 0.0158(11) 0.0211(12) 0.0055(9) 0.0068(9) 0.0035(9)
C14 0.0132(10) 0.0156(10) 0.0129(10) 0.0022(8) 0.0016(8) 0.0006(8)
C15 0.0193(11) 0.0147(11) 0.0141(10) 0.0017(8) 0.0007(8) -0.0019(8)
C16 0.0172(11) 0.0230(12) 0.0270(13) -0.0044(10) -0.0048(10) -0.0027(9)
C17 0.0216(13) 0.0244(13) 0.0470(17) -0.0110(12) -0.0078(12) 0.0061(10)
C18 0.0233(13) 0.0155(11) 0.0349(14) -0.0089(10) -0.0052(10) 0.0035(9)
C19 0.0194(11) 0.0156(11) 0.0145(10) -0.0013(8) 0.0009(8) -0.0012(9)
C20 0.0202(12) 0.0170(11) 0.0244(12) -0.0031(9) -0.0023(9) -0.0015(9)
C21 0.0271(16) 0.0437(19) 0.118(3) -0.046(2) -0.0328(19) 0.0172(14)
C22 0.0195(11) 0.0152(11) 0.0240(12) -0.0041(9) -0.0014(9) -0.0002(9)
C23 0.0196(11) 0.0207(11) 0.0143(10) 0.0028(9) 0.0020(9) -0.0030(9)
C24 0.0202(11) 0.0258(12) 0.0131(10) 0.0040(9) 0.0024(9) 0.0003(9)
C25 0.0137(10) 0.0157(10) 0.0162(10) 0.0009(8) -0.0002(8) -0.0016(8)
C26 0.0156(11) 0.0172(11) 0.0152(10) -0.0003(8) -0.0012(8) 0.0033(8)
C27 0.0191(11) 0.0203(12) 0.0214(12) -0.0037(9) -0.0040(9) 0.0005(9)
C28 0.0177(11) 0.0204(12) 0.0278(13) 0.0010(10) -0.0034(9) -0.0036(9)
C29 0.0176(11) 0.0248(12) 0.0232(12) 0.0012(10) 0.0048(9) -0.0011(9)
C30 0.0184(11) 0.0201(11) 0.0186(11) -0.0015(9) 0.0027(9) 0.0004(9)
C31 0.0218(12) 0.0220(12) 0.0145(10) -0.0020(9) 0.0016(9) 0.0018(9)
C32 0.0268(14) 0.0302(14) 0.0414(16) -0.0037(12) 0.0003(12) -0.0110(11)
C33 0.0328(14) 0.0349(15) 0.0245(13) -0.0106(11) 0.0163(11) -0.0107(12)
C34 0.0279(14) 0.069(2) 0.0176(13) -0.0043(13) 0.0053(11) -0.0033(14)
C35 0.0482(18) 0.0357(15) 0.0246(13) -0.0110(12) 0.0142(12) -0.0176(13)
C36 0.0343(15) 0.0404(16) 0.0359(15) -0.0070(13) -0.0165(12) 0.0076(13)
C37 0.0281(14) 0.0324(15) 0.0444(17) -0.0075(13) -0.0164(12) 0.0091(12)
C38 0.0314(14) 0.0151(11) 0.0324(14) 0.0007(10) 0.0128(11) -0.0021(10)
C39 0.0290(14) 0.0278(14) 0.0462(17) 0.0084(12) 0.0048(12) -0.0011(11)
C40 0.0143(11) 0.0301(13) 0.0208(11) -0.0011(10) 0.0026(9) 0.0001(9)
C41 0.0418(16) 0.0284(14) 0.0206(12) 0.0022(10) -0.0095(11) -0.0158(12)
C42 0.0245(13) 0.0204(12) 0.0336(14) 0.0062(10) 0.0143(11) 0.0055(10)
S4 0.0254(3) 0.0171(3) 0.0139(3) -0.0005(2) -0.0003(2) 0.0034(2)
O8 0.0309(10) 0.0171(8) 0.0237(9) -0.0012(7) 0.0014(7) 0.0038(7)
O9 0.0475(12) 0.0319(10) 0.0218(9) 0.0065(8) 0.0122(8) 0.0148(9)
O10 0.0393(11) 0.0251(9) 0.0178(8) -0.0005(7) -0.0077(8) 0.0062(8)
C43 0.0346(15) 0.0197(13) 0.0463(17) -0.0024(12) -0.0126(13) 0.0020(11)
F1 0.0531(12) 0.0326(10) 0.0838(15) -0.0030(10) -0.0442(11) 0.0035(8)
F2 0.0471(11) 0.0426(11) 0.0830(15) 0.0091(10) 0.0229(11) -0.0097(9)
F3 0.0531(11) 0.0173(8) 0.0606(12) -0.0074(7) -0.0234(9) 0.0040(7)
C44 0.0270(13) 0.0237(13) 0.0313(14) -0.0006(11) 0.0014(11) 0.0007(10)
Cl1 0.0310(3) 0.0416(4) 0.0232(3) -0.0009(3) 0.0011(3) -0.0007(3)
Cl2 0.0355(4) 0.0460(4) 0.0265(3) -0.0084(3) -0.0047(3) 0.0028(3)
C45 0.0200(12) 0.0277(13) 0.0231(12) -0.0002(10) 0.0011(10) -0.0018(10)
Cl3 0.0324(3) 0.0302(3) 0.0236(3) -0.0039(2) 0.0035(2) -0.0083(3)
Cl4 0.0384(4) 0.0297(3) 0.0230(3) -0.0015(2) 0.0027(3) 0.0051(3)

loop_
_atom_type_symbol
_atom_type_description
_atom_type_scat_dispersion_real
_atom_type_scat_dispersion_imag
_atom_type_scat_source
C C 0.0033 0.0016 'International Tables Vol C Tables 4.2.6.8 and 6.1.1.4'
H H 0.0000 0.0000 'International Tables Vol C Tables 4.2.6.8 and 6.1.1.4'
N N 0.0061 0.0033 'International Tables Vol C Tables 4.2.6.8 and 6.1.1.4'
O O 0.0106 0.0060 'International Tables Vol C Tables 4.2.6.8 and 6.1.1.4'
F F 0.0171 0.0103 'International Tables Vol C Tables 4.2.6.8 and 6.1.1.4'
S S 0.1246 0.1234 'International Tables Vol C Tables 4.2.6.8 and 6.1.1.4'
Cl Cl 0.1484 0.1585 'International Tables Vol C Tables 4.2.6.8 and 6.1.1.4'
Fe Fe 0.3463 0.8444 'International Tables Vol C Tables 4.2.6.8 and 6.1.1.4'

loop_
_geom_angle_atom_site_label_1
_geom_angle_atom_site_label_2
_geom_angle_atom_site_label_3
_geom_angle
O1 Fe1 N3 98.44(7)
O1 Fe1 N2 107.06(7)
N3 Fe1 N2 108.58(8)
O1 Fe1 N4 96.05(7)
N3 Fe1 N4 126.37(8)
N2 Fe1 N4 115.74(8)
O1 Fe1 N1 171.50(7)
N3 Fe1 N1 79.31(7)
N2 Fe1 N1 81.39(7)
N4 Fe1 N1 79.03(7)
O1 Fe2 O4 84.73(6)
O1 Fe2 N5 172.44(7)
O4 Fe2 N5 94.35(6)
O1 Fe2 O2 84.87(6)
O4 Fe2 O2 94.25(6)
N5 Fe2 O2 87.71(7)
O1 Fe2 N6 107.09(7)
O4 Fe2 N6 94.80(7)
N5 Fe2 N6 80.46(7)
O2 Fe2 N6 165.61(7)
O1 Fe2 N7 100.56(7)
O4 Fe2 N7 173.62(6)
N5 Fe2 N7 80.87(7)
O2 Fe2 N7 89.80(7)
N6 Fe2 N7 80.29(7)
O3 S1 O2 115.79(10)
O3 S1 N2 110.83(10)
O2 S1 N2 107.62(9)
O3 S1 C3 106.33(10)
O2 S1 C3 104.33(10)
N2 S1 C3 111.82(10)
O5 S2 O4 114.65(9)
O5 S2 N3 113.74(10)
O4 S2 N3 106.81(9)
O5 S2 C14 108.86(10)
O4 S2 C14 106.83(9)
N3 S2 C14 105.34(10)
O7 S3 O6 114.36(10)
O7 S3 N4 111.77(10)
O6 S3 N4 108.93(9)
O7 S3 C25 108.08(10)
O6 S3 C25 107.81(10)
N4 S3 C25 105.45(10)
Fe1 O1 Fe2 124.27(9)
S1 O2 Fe2 150.72(10)
S2 O4 Fe2 136.55(9)
C12 N1 C1 113.31(18)
C12 N1 C23 109.78(17)
C1 N1 C23 111.91(18)
C12 N1 Fe1 108.73(13)
C1 N1 Fe1 105.21(13)
C23 N1 Fe1 107.60(13)
C2 N2 S1 114.21(15)
C2 N2 Fe1 115.28(14)
S1 N2 Fe1 126.17(11)
C13 N3 S2 117.36(15)
C13 N3 Fe1 115.82(14)
S2 N3 Fe1 125.21(10)
C24 N4 S3 111.29(14)
C24 N4 Fe1 117.56(14)
S3 N4 Fe1 128.78(11)
C40 N5 C39 112.8(2)
C40 N5 C34 107.99(19)
C39 N5 C34 108.7(2)
C40 N5 Fe2 113.32(14)
C39 N5 Fe2 110.61(15)
C34 N5 Fe2 102.84(15)
C41 N6 C35 110.0(2)
C41 N6 C36 107.6(2)
C35 N6 C36 113.2(2)
C41 N6 Fe2 112.55(14)
C35 N6 Fe2 110.31(15)
C36 N6 Fe2 103.00(15)
C42 N7 C38 109.15(18)
C42 N7 C37 111.3(2)
C38 N7 C37 110.3(2)
C42 N7 Fe2 113.64(14)
C38 N7 Fe2 103.50(14)
C37 N7 Fe2 108.62(14)
N1 C1 C2 110.78(18)
N2 C2 C1 108.72(18)
C4 C3 C8 120.7(2)
C4 C3 S1 121.61(17)
C8 C3 S1 117.55(17)
C5 C4 C3 118.0(2)
C5 C4 C9 116.6(2)
C3 C4 C9 125.4(2)
C6 C5 C4 122.5(2)
C7 C6 C5 118.0(2)
C7 C6 C10 120.6(2)
C5 C6 C10 121.4(2)
C6 C7 C8 123.0(2)
C7 C8 C3 117.7(2)
C7 C8 C11 116.6(2)
C3 C8 C11 125.7(2)
N1 C12 C13 108.96(18)
N3 C13 C12 105.78(18)
C15 C14 C19 120.8(2)
C15 C14 S2 117.69(16)
C19 C14 S2 121.42(17)
C16 C15 C14 118.2(2)
C16 C15 C20 117.2(2)
C14 C15 C20 124.6(2)
C17 C16 C15 122.6(2)
C18 C17 C16 117.9(2)
C18 C17 C21 121.8(2)
C16 C17 C21 120.3(2)
C17 C18 C19 123.2(2)
C18 C19 C14 117.3(2)
C18 C19 C22 116.76(19)
C14 C19 C22 125.9(2)
N1 C23 C24 109.72(18)
N4 C24 C23 108.00(18)
C30 C25 C26 120.8(2)
C30 C25 S3 121.30(17)
C26 C25 S3 117.84(16)
C27 C26 C25 118.0(2)
C27 C26 C31 117.2(2)
C25 C26 C31 124.8(2)
C28 C27 C26 122.4(2)
C29 C28 C27 118.2(2)
C29 C28 C32 120.3(2)
C27 C28 C32 121.5(2)
C28 C29 C30 122.8(2)
C29 C30 C25 117.8(2)
C29 C30 C33 116.4(2)
C25 C30 C33 125.8(2)
C35 C34 N5 114.1(2)
C34 C35 N6 112.4(2)
C37 C36 N6 112.8(2)
C36 C37 N7 113.2(2)
N7 C38 C39 114.7(2)
N5 C39 C38 112.2(2)
O10 S4 O9 115.33(11)
O10 S4 O8 115.42(10)
O9 S4 O8 115.11(11)
O10 S4 C43 102.78(12)
O9 S4 C43 103.33(14)
O8 S4 C43 102.07(12)
F2 C43 F3 107.3(2)
F2 C43 F1 107.7(2)
F3 C43 F1 107.4(2)
F2 C43 S4 111.5(2)
F3 C43 S4 111.5(2)
F1 C43 S4 111.2(2)
Cl2 C44 Cl1 110.94(14)
Cl3 C45 Cl4 110.88(13)

loop_
_geom_bond_atom_site_label_1
_geom_bond_atom_site_label_2
_geom_bond_distance
Fe1 O1 1.8993(16)
Fe1 N3 2.0008(18)
Fe1 N2 2.0188(18)
Fe1 N4 2.0325(18)
Fe1 N1 2.1935(18)
Fe2 O1 1.9859(16)
Fe2 O4 2.2011(15)
Fe2 N5 2.2017(19)
Fe2 O2 2.2021(15)
Fe2 N6 2.2066(19)
Fe2 N7 2.2214(19)
S1 O3 1.4424(17)
S1 O2 1.4588(16)
S1 N2 1.5901(19)
S1 C3 1.798(2)
S2 O5 1.4361(16)
S2 O4 1.4715(16)
S2 N3 1.5934(19)
S2 C14 1.783(2)
S3 O7 1.4458(16)
S3 O6 1.4546(16)
S3 N4 1.6014(19)
S3 C25 1.787(2)
N1 C12 1.481(3)
N1 C1 1.483(3)
N1 C23 1.484(3)
N2 C2 1.488(3)
N3 C13 1.484(3)
N4 C24 1.489(3)
N5 C40 1.476(3)
N5 C39 1.479(3)
N5 C34 1.506(3)
N6 C41 1.469(3)
N6 C35 1.479(3)
N6 C36 1.484(3)
N7 C42 1.469(3)
N7 C38 1.481(3)
N7 C37 1.496(3)
C1 C2 1.515(3)
C3 C4 1.410(3)
C3 C8 1.419(3)
C4 C5 1.400(3)
C4 C9 1.510(3)
C5 C6 1.387(3)
C6 C7 1.384(4)
C6 C10 1.515(3)
C7 C8 1.394(3)
C8 C11 1.516(3)
C12 C13 1.513(3)
C14 C15 1.412(3)
C14 C19 1.414(3)
C15 C16 1.385(3)
C15 C20 1.510(3)
C16 C17 1.384(3)
C17 C18 1.382(3)
C17 C21 1.511(4)
C18 C19 1.391(3)
C19 C22 1.520(3)
C23 C24 1.512(3)
C25 C30 1.412(3)
C25 C26 1.417(3)
C26 C27 1.391(3)
C26 C31 1.514(3)
C27 C28 1.389(3)
C28 C29 1.384(3)
C28 C32 1.513(3)
C29 C30 1.391(3)
C30 C33 1.513(3)
C34 C35 1.466(4)
C36 C37 1.472(4)
C38 C39 1.500(4)
S4 O10 1.4366(17)
S4 O9 1.4367(18)
S4 O8 1.4493(17)
S4 C43 1.823(3)
C43 F2 1.328(4)
C43 F3 1.331(3)
C43 F1 1.339(3)
C44 Cl2 1.769(3)
C44 Cl1 1.771(3)
C45 Cl3 1.767(2)
C45 Cl4 1.781(3)

loop_
_geom_torsion_atom_site_label_1
_geom_torsion_atom_site_label_2
_geom_torsion_atom_site_label_3
_geom_torsion_atom_site_label_4
_geom_torsion
N3 Fe1 O1 Fe2 63.14(11)
N2 Fe1 O1 Fe2 -49.35(12)
N4 Fe1 O1 Fe2 -168.65(10)
N1 Fe1 O1 Fe2 137.2(4)
O4 Fe2 O1 Fe1 -50.65(10)
N5 Fe2 O1 Fe1 32.7(6)
O2 Fe2 O1 Fe1 44.11(10)
N6 Fe2 O1 Fe1 -144.07(10)
N7 Fe2 O1 Fe1 132.95(10)
O3 S1 O2 Fe2 -103.3(2)
N2 S1 O2 Fe2 21.3(2)
C3 S1 O2 Fe2 140.2(2)
O1 Fe2 O2 S1 -37.1(2)
O4 Fe2 O2 S1 47.3(2)
N5 Fe2 O2 S1 141.5(2)
N6 Fe2 O2 S1 176.1(2)
N7 Fe2 O2 S1 -137.7(2)
O5 S2 O4 Fe2 -68.88(16)
N3 S2 O4 Fe2 58.09(15)
C14 S2 O4 Fe2 170.43(13)
O1 Fe2 O4 S2 -17.18(14)
N5 Fe2 O4 S2 170.35(14)
O2 Fe2 O4 S2 -101.62(14)
N6 Fe2 O4 S2 89.58(14)
N7 Fe2 O4 S2 129.0(5)
O1 Fe1 N1 C12 -87.2(5)
N3 Fe1 N1 C12 -11.80(14)
N2 Fe1 N1 C12 99.09(15)
N4 Fe1 N1 C12 -142.44(15)
O1 Fe1 N1 C1 151.1(5)
N3 Fe1 N1 C1 -133.48(15)
N2 Fe1 N1 C1 -22.59(14)
N4 Fe1 N1 C1 95.89(14)
O1 Fe1 N1 C23 31.6(6)
N3 Fe1 N1 C23 107.05(14)
N2 Fe1 N1 C23 -142.06(15)
N4 Fe1 N1 C23 -23.59(14)
O3 S1 N2 C2 -36.85(19)
O2 S1 N2 C2 -164.38(16)
C3 S1 N2 C2 81.60(18)
O3 S1 N2 Fe1 118.48(13)
O2 S1 N2 Fe1 -9.05(16)
C3 S1 N2 Fe1 -123.07(13)
O1 Fe1 N2 C2 179.18(15)
N3 Fe1 N2 C2 73.80(17)
N4 Fe1 N2 C2 -75.14(17)
N1 Fe1 N2 C2 -1.79(16)
O1 Fe1 N2 S1 24.08(15)
N3 Fe1 N2 S1 -81.30(14)
N4 Fe1 N2 S1 129.76(12)
N1 Fe1 N2 S1 -156.90(14)
O5 S2 N3 C13 -74.43(19)
O4 S2 N3 C13 158.06(16)
C14 S2 N3 C13 44.71(19)
O5 S2 N3 Fe1 90.43(14)
O4 S2 N3 Fe1 -37.08(15)
C14 S2 N3 Fe1 -150.43(12)
O1 Fe1 N3 C13 154.74(16)
N2 Fe1 N3 C13 -93.98(16)
N4 Fe1 N3 C13 50.76(19)
N1 Fe1 N3 C13 -16.94(16)
O1 Fe1 N3 S2 -10.32(14)
N2 Fe1 N3 S2 100.95(13)
N4 Fe1 N3 S2 -114.30(13)
N1 Fe1 N3 S2 178.00(14)
O7 S3 N4 C24 -55.46(17)
O6 S3 N4 C24 177.20(15)
C25 S3 N4 C24 61.73(17)
O7 S3 N4 Fe1 106.39(14)
O6 S3 N4 Fe1 -20.94(16)
C25 S3 N4 Fe1 -136.42(13)
O1 Fe1 N4 C24 -173.59(16)
N3 Fe1 N4 C24 -68.44(18)
N2 Fe1 N4 C24 74.16(17)
N1 Fe1 N4 C24 -0.61(15)
O1 Fe1 N4 S3 25.51(14)
N3 Fe1 N4 S3 130.67(13)
N2 Fe1 N4 S3 -86.73(14)
N1 Fe1 N4 S3 -161.50(15)
O1 Fe2 N5 C40 -32.0(6)
O4 Fe2 N5 C40 50.71(16)
O2 Fe2 N5 C40 -43.38(16)
N6 Fe2 N5 C40 144.86(17)
N7 Fe2 N5 C40 -133.55(16)
O1 Fe2 N5 C39 95.8(6)
O4 Fe2 N5 C39 178.55(17)
O2 Fe2 N5 C39 84.46(17)
N6 Fe2 N5 C39 -87.30(17)
N7 Fe2 N5 C39 -5.71(17)
O1 Fe2 N5 C34 -148.4(5)
O4 Fe2 N5 C34 -65.59(16)
O2 Fe2 N5 C34 -159.69(16)
N6 Fe2 N5 C34 28.55(16)
N7 Fe2 N5 C34 110.15(16)
O1 Fe2 N6 C41 48.24(18)
O4 Fe2 N6 C41 -37.72(17)
N5 Fe2 N6 C41 -131.34(18)
O2 Fe2 N6 C41 -166.5(2)
N7 Fe2 N6 C41 146.39(18)
O1 Fe2 N6 C35 171.54(17)
O4 Fe2 N6 C35 85.58(17)
N5 Fe2 N6 C35 -8.04(17)
O2 Fe2 N6 C35 -43.2(4)
N7 Fe2 N6 C35 -90.31(17)
O1 Fe2 N6 C36 -67.31(17)
O4 Fe2 N6 C36 -153.26(16)
N5 Fe2 N6 C36 113.11(17)
O2 Fe2 N6 C36 77.9(3)
N7 Fe2 N6 C36 30.84(16)
O1 Fe2 N7 C42 -27.69(17)
O4 Fe2 N7 C42 -173.4(5)
N5 Fe2 N7 C42 144.77(17)
O2 Fe2 N7 C42 57.06(16)
N6 Fe2 N7 C42 -133.43(17)
O1 Fe2 N7 C38 -145.94(14)
O4 Fe2 N7 C38 68.3(6)
N5 Fe2 N7 C38 26.52(14)
O2 Fe2 N7 C38 -61.20(14)
N6 Fe2 N7 C38 108.31(15)
O1 Fe2 N7 C37 96.79(17)
O4 Fe2 N7 C37 -48.9(6)
N5 Fe2 N7 C37 -90.75(17)
O2 Fe2 N7 C37 -178.46(17)
N6 Fe2 N7 C37 -8.95(17)
C12 N1 C1 C2 -75.5(2)
C23 N1 C1 C2 159.76(19)
Fe1 N1 C1 C2 43.2(2)
S1 N2 C2 C1 -176.14(16)
Fe1 N2 C2 C1 25.7(2)
N1 C1 C2 N2 -46.4(3)
O3 S1 C3 C4 149.35(18)
O2 S1 C3 C4 -87.78(19)
N2 S1 C3 C4 28.3(2)
O3 S1 C3 C8 -34.4(2)
O2 S1 C3 C8 88.42(19)
N2 S1 C3 C8 -155.54(17)
C8 C3 C4 C5 3.8(3)
S1 C3 C4 C5 179.91(17)
C8 C3 C4 C9 -175.5(2)
S1 C3 C4 C9 0.6(3)
C3 C4 C5 C6 -1.3(3)
C9 C4 C5 C6 178.1(2)
C4 C5 C6 C7 -1.7(4)
C4 C5 C6 C10 179.3(2)
C5 C6 C7 C8 2.1(4)
C10 C6 C7 C8 -178.8(3)
C6 C7 C8 C3 0.4(4)
C6 C7 C8 C11 -178.2(2)
C4 C3 C8 C7 -3.4(3)
S1 C3 C8 C7 -179.65(18)
C4 C3 C8 C11 175.0(2)
S1 C3 C8 C11 -1.2(3)
C1 N1 C12 C13 153.76(19)
C23 N1 C12 C13 -80.3(2)
Fe1 N1 C12 C13 37.2(2)
S2 N3 C13 C12 -152.24(16)
Fe1 N3 C13 C12 41.5(2)
N1 C12 C13 N3 -50.1(2)
O5 S2 C14 C15 -175.23(16)
O4 S2 C14 C15 -50.91(19)
N3 S2 C14 C15 62.43(18)
O5 S2 C14 C19 8.3(2)
O4 S2 C14 C19 132.64(18)
N3 S2 C14 C19 -114.02(18)
C19 C14 C15 C16 -1.8(3)
S2 C14 C15 C16 -178.28(17)
C19 C14 C15 C20 177.6(2)
S2 C14 C15 C20 1.2(3)
C14 C15 C16 C17 -1.4(4)
C20 C15 C16 C17 179.1(2)
C15 C16 C17 C18 2.6(4)
C15 C16 C17 C21 -177.6(3)
C16 C17 C18 C19 -0.6(4)
C21 C17 C18 C19 179.6(3)
C17 C18 C19 C14 -2.5(4)
C17 C18 C19 C22 175.6(2)
C15 C14 C19 C18 3.7(3)
S2 C14 C19 C18 180.00(18)
C15 C14 C19 C22 -174.3(2)
S2 C14 C19 C22 2.1(3)
C12 N1 C23 C24 161.77(18)
C1 N1 C23 C24 -71.5(2)
Fe1 N1 C23 C24 43.6(2)
S3 N4 C24 C23 -171.63(15)
Fe1 N4 C24 C23 24.3(2)
N1 C23 C24 N4 -44.4(2)
O7 S3 C25 C30 11.4(2)
O6 S3 C25 C30 135.53(18)
N4 S3 C25 C30 -108.22(19)
O7 S3 C25 C26 -169.76(17)
O6 S3 C25 C26 -45.7(2)
N4 S3 C25 C26 70.58(19)
C30 C25 C26 C27 0.2(3)
S3 C25 C26 C27 -178.58(17)
C30 C25 C26 C31 -178.6(2)
S3 C25 C26 C31 2.6(3)
C25 C26 C27 C28 0.1(3)
C31 C26 C27 C28 179.0(2)
C26 C27 C28 C29 -0.5(4)
C26 C27 C28 C32 179.6(2)
C27 C28 C29 C30 0.5(4)
C32 C28 C29 C30 -179.5(2)
C28 C29 C30 C25 -0.1(4)
C28 C29 C30 C33 -179.7(2)
C26 C25 C30 C29 -0.2(3)
S3 C25 C30 C29 178.55(18)
C26 C25 C30 C33 179.3(2)
S3 C25 C30 C33 -2.0(3)
C40 N5 C34 C35 -168.6(2)
C39 N5 C34 C35 68.7(3)
Fe2 N5 C34 C35 -48.5(3)
N5 C34 C35 N6 45.2(4)
C41 N6 C35 C34 108.7(3)
C36 N6 C35 C34 -130.9(3)
Fe2 N6 C35 C34 -16.1(3)
C41 N6 C36 C37 -170.0(2)
C35 N6 C36 C37 68.2(3)
Fe2 N6 C36 C37 -50.9(3)
N6 C36 C37 N7 47.1(3)
C42 N7 C37 C36 109.8(3)
C38 N7 C37 C36 -128.9(3)
Fe2 N7 C37 C36 -16.1(3)
C42 N7 C38 C39 -167.3(2)
C37 N7 C38 C39 70.1(3)
Fe2 N7 C38 C39 -45.9(2)
C40 N5 C39 C38 111.0(2)
C34 N5 C39 C38 -129.3(2)
Fe2 N5 C39 C38 -17.1(3)
N7 C38 C39 N5 44.5(3)
O10 S4 C43 F2 59.9(2)
O9 S4 C43 F2 -179.76(19)
O8 S4 C43 F2 -60.0(2)
O10 S4 C43 F3 -60.0(2)
O9 S4 C43 F3 60.3(2)
O8 S4 C43 F3 -179.9(2)
O10 S4 C43 F1 -179.8(2)
O9 S4 C43 F1 -59.5(2)
O8 S4 C43 F1 60.3(2)
